data_7121436
loop_
_publ_author_name
'Wang, Sasa'
'Yao, Yunpeng'
'Kong, Jintao'
'Zhao, Sangen'
'Sun, Zhihua'
'Wu, Zhenyue'
'Li, Lina'
'Luo, Junhua'

_publ_section_title
;
 Highly efficient white-light emission in a polar two-dimensional hybrid
 perovskite.
;
_journal_issue 32
_journal_name_full 'Chemical communications (Cambridge, England)'
_journal_page_first 4053
_journal_page_last 4056
_journal_paper_doi 10.1039/c8cc01663a
_journal_volume 54
_journal_year 2018
_chemical_formula_sum 'C6 H18 Br4 N2 Pb'
_chemical_formula_weight 645.05
_space_group_IT_number 9
_space_group_name_Hall 'C -2yc'
_space_group_name_H-M_alt 'C 1 c 1'
_symmetry_cell_setting monoclinic
_symmetry_space_group_name_Hall 'C -2yc'
_symmetry_space_group_name_H-M 'C 1 c 1'
_atom_sites_solution_hydrogens geom
_atom_sites_solution_primary direct
_atom_sites_solution_secondary difmap
_audit_creation_method SHELXL-97
_audit_update_record
;
2018-01-17 deposited with the CCDC.
2018-03-19 downloaded from the CCDC.
;
_cell_angle_alpha 90.00
_cell_angle_beta 99.000(6)
_cell_angle_gamma 90.00
_cell_formula_units_Z 4
_cell_length_a 24.3476(13)
_cell_length_b 7.8717(5)
_cell_length_c 8.1932(5)
_cell_measurement_reflns_used 2965
_cell_measurement_temperature 295(2)
_cell_measurement_theta_max 28.8090
_cell_measurement_theta_min 4.1470
_cell_volume 1550.95(16)
_computing_structure_refinement 'SHELXL-97 (Sheldrick, 1997)'
_computing_structure_solution 'SHELXS-97 (Sheldrick, 1990)'
_diffrn_ambient_temperature 295(2)
_diffrn_measured_fraction_theta_full 0.993
_diffrn_measured_fraction_theta_max 0.993
_diffrn_measurement_device_type 'SuperNova, Dual, Mo at zero, Atlas'
_diffrn_measurement_method '\w scans'
_diffrn_radiation_monochromator graphite
_diffrn_radiation_source 'fine-focus sealed tube'
_diffrn_radiation_type MoK\a
_diffrn_radiation_wavelength 0.71073
_diffrn_reflns_av_R_equivalents 0.0368
_diffrn_reflns_av_sigmaI/netI 0.0456
_diffrn_reflns_limit_h_max 30
_diffrn_reflns_limit_h_min -30
_diffrn_reflns_limit_k_max 9
_diffrn_reflns_limit_k_min -9
_diffrn_reflns_limit_l_max 10
_diffrn_reflns_limit_l_min -10
_diffrn_reflns_number 4814
_diffrn_reflns_theta_full 26.37
_diffrn_reflns_theta_max 26.37
_diffrn_reflns_theta_min 3.39
_exptl_absorpt_coefficient_mu 21.153
_exptl_crystal_colour white
_exptl_crystal_density_diffrn 2.763
_exptl_crystal_density_method 'not measured'
_exptl_crystal_description slice
_exptl_crystal_F_000 1160
_refine_diff_density_max 1.503
_refine_diff_density_min -1.514
_refine_diff_density_rms 0.226
_refine_ls_abs_structure_details 'Flack H D (1983), Acta Cryst. A39, 876-881'
_refine_ls_abs_structure_Flack 0.00
_refine_ls_extinction_method none
_refine_ls_goodness_of_fit_ref 1.042
_refine_ls_hydrogen_treatment mixed
_refine_ls_matrix_type full
_refine_ls_number_parameters 116
_refine_ls_number_reflns 2676
_refine_ls_number_restraints 14
_refine_ls_restrained_S_all 1.046
_refine_ls_R_factor_all 0.0355
_refine_ls_R_factor_gt 0.0311
_refine_ls_shift/su_max 0.003
_refine_ls_shift/su_mean 0.000
_refine_ls_structure_factor_coef Fsqd
_refine_ls_weighting_details 'calc w=1/[\s^2^(Fo^2^)+(0.0455P)^2^+0.0000P] where P=(Fo^2^+2Fc^2^)/3'
_refine_ls_weighting_scheme calc
_refine_ls_wR_factor_gt 0.0779
_refine_ls_wR_factor_ref 0.0812
_reflns_number_gt 2431
_reflns_number_total 2676
_reflns_threshold_expression >2sigma(I)
_cod_data_source_file c8cc01663a2.cif
_cod_data_source_block c:\users\dell\desktop\tmp\yyp-2
_cod_depositor_comments 'Adding full bibliography for 7121436.cif.'
_cod_original_sg_symbol_H-M Cc
_cod_database_code 7121436

loop_
_symmetry_equiv_pos_as_xyz
'x, y, z'
'x, -y, z+1/2'
'x+1/2, y+1/2, z'
'x+1/2, -y+1/2, z+1/2'

loop_
_atom_site_label
_atom_site_type_symbol
_atom_site_fract_x
_atom_site_fract_y
_atom_site_fract_z
_atom_site_U_iso_or_equiv
_atom_site_adp_type
_atom_site_occupancy
_atom_site_symmetry_multiplicity
_atom_site_calc_flag
_atom_site_refinement_flags
Pb1 Pb 0.31680(10) 0.25076(14) 0.4644(3) 0.01249(11) Uani 1 1 d .
Br1 Br 0.29809(9) 0.0696(3) 0.7706(3) 0.0243(6) Uani 1 1 d .
Br2 Br 0.43926(9) 0.1933(4) 0.5465(3) 0.0257(7) Uani 1 1 d .
Br4 Br 0.19503(9) 0.3089(4) 0.3822(2) 0.0265(7) Uani 1 1 d .
Br3 Br 0.33473(9) 0.4296(3) 0.1575(3) 0.0245(6) Uani 1 1 d .
N2 N 0.4268(5) 0.2291(19) 0.9521(16) 0.016(5) Uiso 1 1 d D
H2A H 0.4361 0.2477 0.8529 0.024 Uiso 1 1 calc R
H2B H 0.3932 0.2720 0.9555 0.024 Uiso 1 1 calc R
H2C H 0.4264 0.1178 0.9712 0.024 Uiso 1 1 calc R
C6 C 0.5229(6) 0.236(3) 1.106(2) 0.043(7) Uani 1 1 d D
H6 H 0.5187 0.1192 1.1437 0.052 Uiso 1 1 calc R
C4 C 0.4682(5) 0.3128(16) 1.0813(14) 0.026(3) Uani 1 1 d D
H4A H 0.4718 0.4309 1.0510 0.032 Uiso 1 1 calc R
H4B H 0.4539 0.3106 1.1854 0.032 Uiso 1 1 calc R
C2 C 0.5653(8) 0.3186(16) 1.228(3) 0.058(5) Uani 1 1 d D
H2D H 0.5727 0.4286 1.1829 0.070 Uiso 1 1 calc R
H2E H 0.5481 0.3403 1.3251 0.070 Uiso 1 1 calc R
C7 C 0.6182(7) 0.243(3) 1.286(3) 0.039(6) Uani 1 1 d D
H7A H 0.6411 0.2570 1.1999 0.047 Uiso 1 1 calc R
H7B H 0.6124 0.1219 1.2975 0.047 Uiso 1 1 calc R
C1 C 0.6510(5) 0.3056(19) 1.4445(16) 0.032(3) Uani 1 1 d D
H1A H 0.6311 0.2795 1.5353 0.039 Uiso 1 1 calc R
H1B H 0.6551 0.4279 1.4394 0.039 Uiso 1 1 calc R
N1 N 0.7073(6) 0.224(3) 1.475(3) 0.053(9) Uani 1 1 d D
H3A H 0.7059 0.1240 1.4240 0.080 Uiso 1 1 calc R
H3B H 0.7177 0.2088 1.5832 0.080 Uiso 1 1 calc R
H3C H 0.7318 0.2909 1.4364 0.080 Uiso 1 1 calc R
C5 C 0.5474(8) 0.226(3) 0.9448(19) 0.085(8) Uani 1 1 d D
H5A H 0.5232 0.1605 0.8651 0.127 Uiso 1 1 calc R
H5B H 0.5834 0.1734 0.9658 0.127 Uiso 1 1 calc R
H5C H 0.5510 0.3388 0.9026 0.127 Uiso 1 1 calc R

loop_
_atom_site_aniso_label
_atom_site_aniso_U_11
_atom_site_aniso_U_22
_atom_site_aniso_U_33
_atom_site_aniso_U_23
_atom_site_aniso_U_13
_atom_site_aniso_U_12
Pb1 0.01384(18) 0.01283(18) 0.01120(16) 0.00134(9) 0.00318(12) 0.00129(11)
Br1 0.0376(18) 0.0191(12) 0.0192(13) 0.0100(11) 0.0135(12) 0.0011(13)
Br2 0.0144(16) 0.0288(16) 0.0325(17) 0.0055(16) -0.0005(14) 0.0036(17)
Br4 0.0191(18) 0.0369(18) 0.0231(15) -0.0061(16) 0.0020(13) 0.0072(18)
Br3 0.0319(17) 0.0233(14) 0.0208(14) 0.0091(12) 0.0119(12) 0.0072(13)
C6 0.031(13) 0.042(14) 0.051(12) -0.002(8) -0.011(10) 0.006(8)
C4 0.028(8) 0.026(7) 0.024(6) 0.000(5) -0.001(6) 0.007(6)
C2 0.040(8) 0.032(7) 0.090(11) -0.019(15) -0.027(8) 0.025(16)
C7 0.030(12) 0.040(13) 0.044(10) -0.022(8) -0.008(9) 0.016(8)
C1 0.022(7) 0.043(8) 0.032(7) -0.003(6) 0.006(6) 0.013(6)
N1 0.027(9) 0.062(12) 0.065(14) 0.010(7) -0.008(7) -0.013(6)
C5 0.024(9) 0.20(3) 0.027(8) -0.051(10) 0.005(7) -0.006(10)

loop_
_atom_type_symbol
_atom_type_description
_atom_type_scat_dispersion_real
_atom_type_scat_dispersion_imag
_atom_type_scat_source
C C 0.0033 0.0016 'International Tables Vol C Tables 4.2.6.8 and 6.1.1.4'
H H 0.0000 0.0000 'International Tables Vol C Tables 4.2.6.8 and 6.1.1.4'
N N 0.0061 0.0033 'International Tables Vol C Tables 4.2.6.8 and 6.1.1.4'
Br Br -0.2901 2.4595 'International Tables Vol C Tables 4.2.6.8 and 6.1.1.4'
Pb Pb -3.3944 10.1111 'International Tables Vol C Tables 4.2.6.8 and 6.1.1.4'

loop_
_geom_angle_atom_site_label_1
_geom_angle_atom_site_label_2
_geom_angle_atom_site_label_3
_geom_angle
_geom_angle_site_symmetry_1
_geom_angle_site_symmetry_3
Br3 Pb1 Br4 92.78(10) 2_565 .
Br3 Pb1 Br3 91.18(4) 2_565 .
Br4 Pb1 Br3 90.49(10) . .
Br3 Pb1 Br1 179.66(13) 2_565 2_554
Br4 Pb1 Br1 86.88(9) . 2_554
Br3 Pb1 Br1 88.88(11) . 2_554
Br3 Pb1 Br1 89.20(11) 2_565 .
Br4 Pb1 Br1 89.21(9) . .
Br3 Pb1 Br1 179.53(15) . .
Br1 Pb1 Br1 90.74(4) 2_554 .
Br3 Pb1 Br2 87.13(9) 2_565 .
Br4 Pb1 Br2 179.82(13) . .
Br3 Pb1 Br2 89.36(8) . .
Br1 Pb1 Br2 93.21(10) 2_554 .
Br1 Pb1 Br2 90.95(10) . .
Pb1 Br1 Pb1 145.39(11) 2 .
Pb1 Br3 Pb1 145.44(11) 2_564 .
C4 C6 C2 116.3(16) . .
C4 C6 C5 111.9(14) . .
C2 C6 C5 106.4(17) . .
C6 C4 N2 114.8(11) . .
C7 C2 C6 122.7(12) . .
C2 C7 C1 118.6(16) . .
C7 C1 N1 110.7(11) . .

loop_
_geom_bond_atom_site_label_1
_geom_bond_atom_site_label_2
_geom_bond_distance
_geom_bond_site_symmetry_2
Pb1 Br3 2.968(3) 2_565
Pb1 Br4 2.971(3) .
Pb1 Br3 2.973(3) .
Pb1 Br1 2.977(3) 2_554
Pb1 Br1 2.982(3) .
Pb1 Br2 2.987(3) .
Br1 Pb1 2.977(3) 2
Br3 Pb1 2.968(3) 2_564
N2 C4 1.496(13) .
C6 C4 1.447(15) .
C6 C2 1.472(15) .
C6 C5 1.534(16) .
C2 C7 1.430(15) .
C7 C1 1.499(15) .
C1 N1 1.500(15) .
